data_2100856
loop_
_publ_author_name
'Watson, W. H.'
'Kashyap, R. P.'
'Krawiec, M.'
'Marchand, A. P.'
'Reddy, C. M.'
'Gadgil, V. R.'

_publ_section_title
;<i>meso</i>- and
 <small>D</small>,<small>L</small>-<i>D</i>~3~-trishomocubylidene-<i>D</i>~3~-trishomocubane
 oxides and <small>D</small>,<small>L</small>-bi-<i>D</i>~3~-trishomocubyl
;
_journal_issue 5
_journal_name_full 'Acta Crystallographica Section B'
_journal_page_first 731
_journal_page_last 737
_journal_paper_doi 10.1107/S0108768192004178
_journal_volume 48
_journal_year 1992
_chemical_formula_sum 'C22 H24 O'
_chemical_formula_weight 304.44
_space_group_crystal_system monoclinic
_space_group_IT_number 15
_space_group_name_Hall '-C 2yc'
_space_group_name_H-M_alt 'C 1 2/c 1'
_cell_angle_alpha 90
_cell_angle_beta 117.260(10)
_cell_angle_gamma 90
_cell_formula_units_Z 4
_cell_length_a 21.471(5)
_cell_length_b 6.3520(10)
_cell_length_c 12.351(3)
_cell_volume 1497.4(6)
_diffrn_radiation_type Cu
_diffrn_radiation_wavelength 1.54178
_exptl_absorpt_coefficient_mu 0.577
_exptl_crystal_density_diffrn 1.350
_exptl_crystal_F_000 656
_cod_data_source_file st0578.cif
_cod_data_source_block st0578b
_cod_depositor_comments
;
 Updating space group information and adding the symmetry operation list.

 Antanas Vaitkus,
 2018-06-14
;
_cod_original_sg_symbol_H-M 'C 2/c'
_cod_original_formula_sum 'C22 H24 O1'
_cod_database_code 2100856

loop_
_space_group_symop_id
_space_group_symop_operation_xyz
1 x,y,z
2 -x,y,-z+1/2
3 -x,-y,-z
4 x,-y,z+1/2
5 x+1/2,y+1/2,z
6 -x+1/2,y+1/2,-z+1/2
7 -x+1/2,-y+1/2,-z
8 x+1/2,-y+1/2,z+1/2

loop_
_atom_site_label
_atom_site_fract_x
_atom_site_fract_y
_atom_site_fract_z
O(1) 1.0000 .0539(3) 1.25
C(1) .96820(10) -.1465(3) .2559(2)
C(2) .95850(10) -.1992(3) .3650(2)
C(3) .89340(10) -.0728(4) .3454(2)
C(4) .86620(10) -.1943(4) .4199(3)
C(5) .85660(10) -.3982(4) .3504(2)
C(6) .80670(10) -.3372(4) .2186(2)
C(7) .82060(10) -.5010(4) .1435(3)
C(8) .89790(10) -.4472(4) .1946(2)
C(9) .89630(10) -.2151(4) .1617(2)
C(10) .92530(10) -.4241(4) .3363(2)
C(11) .84460(10) -.1332(4) .2088(2)
H(2) .9970(10) -.187(3) .441(2)
H(3) .9020(10) .084(3) .357(2)
H(4A) .9010(10) -.205(4) .508(3)
H(4B) .8210(10) -.141(4) .414(2)
H(5) .8430(10) -.524(4) .383(2)
H(6) .7590(10) -.322(3) .201(2)
H(7A) .7960(10) -.472(3) .053(2)
H(7B) .8120(10) -.652(4) .161(2)
H(8) .9260(10) -.535(3) .171(2)
H(9) .8860(10) -.189(3) .079(2)
H(10) .9570(10) -.538(3) .383(2)
H(11) .8130(10) -.019(3) .158(2)

loop_
_geom_angle_atom_site_label_1
_geom_angle_atom_site_label_2
_geom_angle_atom_site_label_3
_geom_angle
C(2) C(1) C(9) 96.6(2)
C(1) C(2) C(3) 103.6(2)
C(1) C(2) C(10) 103.7(2)
C(3) C(2) C(10) 98.9(2)
C(2) C(3) C(4) 102.5(2)
C(2) C(3) C(11) 98.8(2)
C(4) C(3) C(11) 106.0(2)
C(3) C(4) C(5) 94.7(2)
C(4) C(5) C(6) 103.5(2)
C(4) C(5) C(10) 105.2(2)
C(6) C(5) C(10) 98.3(3)
C(5) C(6) C(7) 103.8(2)
C(5) C(6) C(11) 99.0(2)
C(7) C(6) C(11) 105.5(2)
C(6) C(7) C(8) 94.4(2)
C(7) C(8) C(9) 102.7(2)
C(7) C(8) C(10) 105.2(2)
C(9) C(8) C(10) 99.0(2)
C(8) C(9) C(1) 100.6(2)
C(1) C(9) C(11) 105.5(2)
C(8) C(9) C(11) 99.0(2)
C(2) C(10) C(5) 103.4(2)
C(2) C(10) C(8) 103.7(2)
C(5) C(10) C(8) 104.0(2)
C(3) C(11) C(6) 103.5(2)
C(3) C(11) C(9) 104.1(2)
C(6) C(11) C(9) 103.7(2)
C(1) O(1) C(12) 59.0(2)
O(1) C(1) C(12) 60.50(10)

loop_
_geom_bond_atom_site_label_1
_geom_bond_atom_site_label_2
_geom_bond_distance
C(1) O(1) 1.462(3)
C(1) C(2) 1.492(3)
C(1) C(9) 1.510(3)
C(2) C(3) 1.533(3)
C(2) C(10) 1.564(3)
C(3) C(4) 1.508(4)
C(3) C(11) 1.572(3)
C(4) C(5) 1.515(3)
C(5) C(6) 1.534(3)
C(5) C(10) 1.571(3)
C(6) C(7) 1.511(4)
C(6) C(11) 1.564(3)
C(7) C(8) 1.521(3)
C(8) C(9) 1.526(3)
C(8) C(10) 1.577(3)
C(9) C(11) 1.562(3)
